data_4021104
loop_
_publ_author_name
'Gon-Ann Lee'
'Chih-Yi Chang'

_publ_section_title
;
 Novel Ene Trimerization of 1-Phenylcyclopropene
;
_journal_name_full 'Journal of Organic Chemistry'
_journal_page_first 8949
_journal_page_last 8951
_journal_paper_doi 10.1021/jo048889f
_journal_volume 69
_journal_year 2004
_chemical_formula_sum 'C18 H16'
_chemical_formula_weight 232.31
_space_group_IT_number 41
_symmetry_cell_setting orthorhombic
_symmetry_space_group_name_Hall 'A 2 -2ab'
_symmetry_space_group_name_H-M 'A e a 2'
_cell_angle_alpha 90
_cell_angle_beta 90
_cell_angle_gamma 90
_cell_formula_units_Z 4
_cell_length_a 10.625(2)
_cell_length_b 17.084(6)
_cell_length_c 7.5931(13)
_cell_measurement_temperature 298(2)
_cell_volume 1378.2(6)
_diffrn_ambient_temperature 298(2)
_exptl_crystal_density_diffrn 1.12
_cod_depositor_comments
;
The following automatic conversions were performed:
'_symmetry_cell_setting' value 'Orthorhombic' changed to 'orthorhombic'
according to '/home/saulius/struct/CIF-dictionaries/cif_core.dic'
dictionary named 'cif_core.dic' version 2.4.1 from 2010-06-29.

Automatic conversion script
Id: cif_fix_enum 1527 2010-12-29 10:47:43Z saulius 

2022-01-02
Space group name changed to comply with IUCR recomendations
                 miguel
;
_cod_original_sg_symbol_H-M 'A b a 2'
_cod_database_code 4021104

loop_
_symmetry_equiv_pos_as_xyz
'x, y, z'
'-x, -y, z'
'x+1/2, -y+1/2, z'
'-x+1/2, y+1/2, z'
'x, y+1/2, z+1/2'
'-x, -y+1/2, z+1/2'
'x+1/2, -y+1, z+1/2'
'-x+1/2, y+1, z+1/2'

loop_
_atom_site_label
_atom_site_type_symbol
_atom_site_fract_x
_atom_site_fract_y
_atom_site_fract_z
_atom_site_U_iso_or_equiv
_atom_site_adp_type
_atom_site_occupancy
_atom_site_symmetry_multiplicity
_atom_site_calc_flag
_atom_site_refinement_flags
_atom_site_disorder_assembly
_atom_site_disorder_group
C2 C 0.0540(4) 0.0285(3) 0.6889(6) 0.0736(16) Uani 1 1 d . . .
C4 C 0.0635(4) 0.0963(3) 0.5693(7) 0.0690(14) Uani 1 1 d . . .
C7 C 0.0668(8) 0.2243(5) 0.3412(9) 0.106(2) Uani 1 1 d . . .
C5 C -0.0271(5) 0.1073(4) 0.4392(9) 0.0879(18) Uani 1 1 d . . .
C9 C 0.1577(5) 0.1519(4) 0.5779(10) 0.0844(16) Uani 1 1 d . . .
C6 C -0.0241(7) 0.1699(4) 0.3260(10) 0.101(2) Uani 1 1 d . . .
C3 C 0.1626(7) -0.0064(4) 0.7924(12) 0.113(2) Uani 1 1 d . . .
C1 C 0.0558(7) 0.0268(5) 0.8922(8) 0.124(2) Uani 1 1 d . . .
C8 C 0.1602(7) 0.2154(4) 0.4664(10) 0.100(2) Uani 1 1 d . . .
H8 H 0.228(5) 0.260(2) 0.487(7) 0.121 Uiso 1 1 d . . .
H1 H 0.060(5) 0.077(3) 0.964(6) 0.11(2) Uiso 1 1 d . . .
H6 H -0.108(6) 0.179(3) 0.223(9) 0.17(3) Uiso 1 1 d . . .
H9 H 0.214(3) 0.142(2) 0.676(5) 0.051(13) Uiso 1 1 d . . .
H5 H -0.095(5) 0.071(3) 0.430(8) 0.107(19) Uiso 1 1 d . . .
H1B H 0.176(4) -0.071(3) 0.757(7) 0.12(2) Uiso 1 1 d . . .
H1A H 0.237(5) 0.033(2) 0.792(8) 0.112(18) Uiso 1 1 d . . .
H7 H 0.079(4) 0.270(3) 0.267(7) 0.11(2) Uiso 1 1 d . . .

loop_
_atom_site_aniso_label
_atom_site_aniso_U_11
_atom_site_aniso_U_22
_atom_site_aniso_U_33
_atom_site_aniso_U_23
_atom_site_aniso_U_13
_atom_site_aniso_U_12
C2 0.063(3) 0.082(4) 0.076(4) -0.004(4) -0.007(3) 0.008(3)
C4 0.061(3) 0.073(4) 0.073(3) -0.014(3) 0.007(3) -0.001(3)
C7 0.124(6) 0.088(5) 0.107(6) 0.017(5) 0.024(5) 0.017(5)
C5 0.065(4) 0.083(4) 0.115(5) 0.006(4) -0.017(4) 0.001(3)
C9 0.077(4) 0.094(4) 0.082(4) -0.015(5) 0.004(4) -0.007(3)
C6 0.103(5) 0.091(5) 0.110(6) 0.028(5) -0.001(4) 0.013(4)
C3 0.103(5) 0.114(6) 0.122(6) -0.007(5) -0.045(6) 0.002(5)
C1 0.177(9) 0.119(7) 0.075(4) -0.007(5) -0.034(5) -0.013(6)
C8 0.103(5) 0.078(5) 0.120(6) -0.018(5) 0.042(5) -0.022(4)

loop_
_geom_bond_atom_site_label_1
_geom_bond_atom_site_label_2
_geom_bond_distance
_geom_bond_site_symmetry_2
_geom_bond_publ_flag
C2 C4 1.475(6) . ?
C2 C2 1.506(9) 2 ?
C2 C3 1.518(8) . ?
C2 C1 1.544(7) . ?
C4 C9 1.381(6) . ?
C4 C5 1.392(7) . ?
C7 C6 1.345(9) . ?
C7 C8 1.382(9) . ?
C5 C6 1.372(7) . ?
C9 C8 1.376(9) . ?
C3 C1 1.477(9) . ?
C1 C1 1.500(13) 2 ?
